data_4024698
loop_
_publ_author_name
'Bo Yao'
'De-Xian Wang'
'Han-Yuan Gong'
'Zhi-Tang Huang'
'Mei-Xiang Wang'

_publ_section_title
;
Synthesis, Structure, and Reactions of NH-Bridged Calix[m]arene[n]pyridines
;
_journal_name_full 'Journal of Organic Chemistry'
_journal_page_first 5361
_journal_page_last 5368
_journal_paper_doi 10.1021/jo900826n
_journal_volume 74
_journal_year 2009
_chemical_formula_moiety 'C31 H33 N7 O4, H2 O'
_chemical_formula_sum 'C31 H35 N7 O5'
_chemical_formula_weight 585.66
_chemical_name_systematic
; 
 ? 
;
_space_group_IT_number 2
_symmetry_cell_setting triclinic
_symmetry_space_group_name_Hall '-P 1'
_symmetry_space_group_name_H-M 'P -1'
_atom_sites_solution_hydrogens geom
_atom_sites_solution_primary direct
_atom_sites_solution_secondary difmap
_audit_creation_method SHELXL-97
_cell_angle_alpha 78.30(3)
_cell_angle_beta 86.16(3)
_cell_angle_gamma 67.25(3)
_cell_formula_units_Z 2
_cell_length_a 9.3910(19)
_cell_length_b 11.235(2)
_cell_length_c 15.836(3)
_cell_measurement_reflns_used 6720
_cell_measurement_temperature 293(2)
_cell_measurement_theta_max 27.39
_cell_measurement_theta_min 1.31
_cell_volume 1508.7(5)
_computing_cell_refinement 'Rapid Auto(Rigaku 2001)'
_computing_data_collection 'Rapid Auto(Rigaku 2001)'
_computing_data_reduction 'Rapid Auto(Rigaku 2001)'
_computing_structure_refinement 'SHELXL-97 (Sheldrick, 1997)'
_computing_structure_solution 'SHELXS-97 (Sheldrick, 1990)'
_diffrn_ambient_temperature 293(2)
_diffrn_measured_fraction_theta_full 0.986
_diffrn_measured_fraction_theta_max 0.986
_diffrn_measurement_device_type 'Rigaku Raxis Rapid IP Area Dtector'
_diffrn_measurement_method oscillation
_diffrn_radiation_monochromator graphite
_diffrn_radiation_source 'fine-focus sealed tube'
_diffrn_radiation_type MoK\a
_diffrn_radiation_wavelength 0.71073
_diffrn_reflns_av_R_equivalents 0.1443
_diffrn_reflns_av_sigmaI/netI 0.2218
_diffrn_reflns_limit_h_max 11
_diffrn_reflns_limit_h_min -11
_diffrn_reflns_limit_k_max 13
_diffrn_reflns_limit_k_min -13
_diffrn_reflns_limit_l_max 18
_diffrn_reflns_limit_l_min -18
_diffrn_reflns_number 8472
_diffrn_reflns_theta_full 25.00
_diffrn_reflns_theta_max 25.00
_diffrn_reflns_theta_min 2.00
_exptl_absorpt_coefficient_mu 0.090
_exptl_absorpt_correction_T_max 0.9980
_exptl_absorpt_correction_T_min 0.9644
_exptl_absorpt_correction_type empirical
_exptl_absorpt_process_details abscor
_exptl_crystal_colour colorless
_exptl_crystal_density_diffrn 1.289
_exptl_crystal_density_method 'not measured'
_exptl_crystal_description Prism
_exptl_crystal_F_000 620
_exptl_crystal_size_max 0.41
_exptl_crystal_size_mid 0.11
_exptl_crystal_size_min 0.02
_refine_diff_density_max 0.264
_refine_diff_density_min -0.281
_refine_diff_density_rms 0.065
_refine_ls_extinction_coef 0.0023(7)
_refine_ls_extinction_expression Fc^*^=kFc[1+0.001xFc^2^\l^3^/sin(2\q)]^-1/4^
_refine_ls_extinction_method SHELXL
_refine_ls_goodness_of_fit_ref 1.190
_refine_ls_hydrogen_treatment constr
_refine_ls_matrix_type full
_refine_ls_number_parameters 395
_refine_ls_number_reflns 5242
_refine_ls_number_restraints 0
_refine_ls_restrained_S_all 1.190
_refine_ls_R_factor_all 0.2779
_refine_ls_R_factor_gt 0.1400
_refine_ls_shift/su_max 0.000
_refine_ls_shift/su_mean 0.000
_refine_ls_structure_factor_coef Fsqd
_refine_ls_weighting_details 'calc w=1/[\s^2^(Fo^2^)+(0.0000P)^2^+2.9677P] where P=(Fo^2^+2Fc^2^)/3'
_refine_ls_weighting_scheme calc
_refine_ls_wR_factor_gt 0.1588
_refine_ls_wR_factor_ref 0.1929
_reflns_number_gt 2248
_reflns_number_total 5242
_reflns_threshold_expression >2sigma(I)
_cod_data_source_file jo900826n_si_005.cif
_cod_data_source_block a
_cod_depositor_comments
;
The following automatic conversions were performed:
'_symmetry_cell_setting' value 'Triclinic' changed to 'triclinic'
according to '/home/saulius/struct/CIF-dictionaries/cif_core.dic'
dictionary named 'cif_core.dic' version 2.4.1 from 2010-06-29.

Automatic conversion script
Id: cif_fix_enum 1527 2010-12-29 10:47:43Z saulius 
;
_cod_original_sg_symbol_H-M P-1
_cod_database_code 4024698

loop_
_symmetry_equiv_pos_as_xyz
'x, y, z'
'-x, -y, -z'

loop_
_atom_site_label
_atom_site_type_symbol
_atom_site_fract_x
_atom_site_fract_y
_atom_site_fract_z
_atom_site_U_iso_or_equiv
_atom_site_adp_type
_atom_site_occupancy
_atom_site_symmetry_multiplicity
_atom_site_calc_flag
_atom_site_refinement_flags
_atom_site_disorder_assembly
_atom_site_disorder_group
O1 O 0.9832(6) 0.6951(5) 0.1294(3) 0.0543(16) Uani 1 1 d . . .
O1W O 0.8872(7) 0.9509(6) 0.0417(4) 0.095(2) Uani 1 1 d . . .
H1C H 0.9646 0.9632 0.0513 0.114 Uiso 1 1 d R . .
H1D H 0.9034 0.8734 0.0432 0.114 Uiso 1 1 d R . .
O2 O 1.0697(6) 0.4777(5) 0.1849(3) 0.0481(15) Uani 1 1 d . . .
O3 O 0.6354(6) 0.1781(5) 0.4363(3) 0.0517(16) Uani 1 1 d . . .
O4 O 0.7110(6) 0.0868(5) 0.3175(3) 0.0471(15) Uani 1 1 d . . .
N1 N 0.3421(7) 0.8697(6) 0.0949(4) 0.0494(19) Uani 1 1 d . . .
H1A H 0.2641 0.9126 0.0606 0.059 Uiso 1 1 calc R . .
N2 N 0.6040(7) 0.7223(6) 0.0977(4) 0.0387(16) Uani 1 1 d . . .
N3 N 0.8542(7) 0.5706(6) 0.1039(4) 0.0355(16) Uani 1 1 d . . .
N4 N 0.7935(7) 0.4153(6) 0.2081(4) 0.0356(16) Uani 1 1 d . . .
N5 N 0.7127(7) 0.2873(6) 0.3165(4) 0.0380(17) Uani 1 1 d . . .
N6 N 0.5838(7) 0.4917(6) 0.3610(4) 0.0363(16) Uani 1 1 d . . .
N7 N 0.4480(8) 0.6915(6) 0.4067(4) 0.052(2) Uani 1 1 d . . .
H7A H 0.4206 0.7166 0.4551 0.062 Uiso 1 1 calc R . .
C1 C 0.3988(9) 0.7691(7) 0.2488(5) 0.038(2) Uani 1 1 d . . .
H1B H 0.4900 0.7036 0.2361 0.046 Uiso 1 1 calc R . .
C2 C 0.3537(9) 0.7745(7) 0.3341(5) 0.039(2) Uani 1 1 d . . .
C3 C 0.2143(10) 0.8700(9) 0.3523(5) 0.050(2) Uani 1 1 d . . .
H3A H 0.1827 0.8720 0.4091 0.060 Uiso 1 1 calc R . .
C4 C 0.1230(10) 0.9620(9) 0.2856(6) 0.065(3) Uani 1 1 d . . .
H4B H 0.0311 1.0274 0.2976 0.079 Uiso 1 1 calc R . .
C5 C 0.1677(9) 0.9568(9) 0.2018(6) 0.055(2) Uani 1 1 d . . .
H5A H 0.1047 1.0171 0.1570 0.066 Uiso 1 1 calc R . .
C6 C 0.3063(9) 0.8622(8) 0.1839(5) 0.042(2) Uani 1 1 d . . .
C7 C 0.4825(9) 0.8191(8) 0.0541(5) 0.039(2) Uani 1 1 d . . .
C8 C 0.4935(10) 0.8752(8) -0.0340(5) 0.045(2) Uani 1 1 d . . .
H8A H 0.4082 0.9418 -0.0635 0.053 Uiso 1 1 calc R . .
C9 C 0.6314(10) 0.8296(8) -0.0742(5) 0.050(2) Uani 1 1 d . . .
H9A H 0.6413 0.8651 -0.1316 0.060 Uiso 1 1 calc R . .
C10 C 0.7570(9) 0.7299(8) -0.0291(5) 0.045(2) Uani 1 1 d . . .
H10A H 0.8526 0.6977 -0.0550 0.054 Uiso 1 1 calc R . .
C11 C 0.7350(8) 0.6810(7) 0.0545(5) 0.0349(19) Uani 1 1 d . . .
C12 C 0.8225(8) 0.4526(7) 0.1266(5) 0.037(2) Uani 1 1 d . . .
C13 C 0.8096(9) 0.3934(7) 0.0615(5) 0.045(2) Uani 1 1 d . . .
H13A H 0.8329 0.4227 0.0050 0.054 Uiso 1 1 calc R . .
C14 C 0.7618(10) 0.2907(8) 0.0809(5) 0.053(2) Uani 1 1 d . . .
H14A H 0.7506 0.2496 0.0377 0.064 Uiso 1 1 calc R . .
C15 C 0.7302(10) 0.2487(8) 0.1655(5) 0.053(2) Uani 1 1 d . . .
H15A H 0.6982 0.1786 0.1807 0.064 Uiso 1 1 calc R . .
C16 C 0.7477(8) 0.3142(7) 0.2277(5) 0.0344(19) Uani 1 1 d . . .
C17 C 0.7092(10) 0.3825(8) 0.3689(5) 0.037(2) Uani 1 1 d . . .
C18 C 0.8330(10) 0.3507(8) 0.4224(5) 0.047(2) Uani 1 1 d . . .
H18A H 0.9199 0.2737 0.4233 0.056 Uiso 1 1 calc R . .
C19 C 0.8226(11) 0.4379(8) 0.4747(5) 0.053(2) Uani 1 1 d . . .
H19A H 0.9020 0.4190 0.5135 0.064 Uiso 1 1 calc R . .
C20 C 0.6946(10) 0.5531(9) 0.4694(5) 0.052(2) Uani 1 1 d . . .
H20A H 0.6861 0.6134 0.5038 0.062 Uiso 1 1 calc R . .
C21 C 0.5771(9) 0.5767(8) 0.4102(5) 0.037(2) Uani 1 1 d . . .
C22 C 0.9710(9) 0.5903(8) 0.1399(5) 0.038(2) Uani 1 1 d . . .
C23 C 1.1971(10) 0.4791(9) 0.2360(6) 0.052(2) Uani 1 1 d . . .
C24 C 1.3165(10) 0.5116(9) 0.1762(6) 0.070(3) Uani 1 1 d . . .
H24A H 1.2720 0.6014 0.1464 0.106 Uiso 1 1 calc R . .
H24B H 1.3481 0.4545 0.1350 0.106 Uiso 1 1 calc R . .
H24C H 1.4045 0.4995 0.2094 0.106 Uiso 1 1 calc R . .
C25 C 1.1327(10) 0.5717(9) 0.2980(5) 0.073(3) Uani 1 1 d . . .
H25A H 1.0914 0.6606 0.2665 0.110 Uiso 1 1 calc R . .
H25B H 1.2134 0.5616 0.3363 0.110 Uiso 1 1 calc R . .
H25C H 1.0522 0.5520 0.3309 0.110 Uiso 1 1 calc R . .
C26 C 1.2630(11) 0.3369(9) 0.2840(6) 0.086(4) Uani 1 1 d . . .
H26A H 1.1833 0.3168 0.3176 0.129 Uiso 1 1 calc R . .
H26B H 1.3457 0.3248 0.3215 0.129 Uiso 1 1 calc R . .
H26C H 1.3014 0.2794 0.2432 0.129 Uiso 1 1 calc R . .
C27 C 0.6809(9) 0.1813(8) 0.3629(5) 0.041(2) Uani 1 1 d . . .
C28 C 0.6850(10) -0.0372(8) 0.3543(5) 0.045(2) Uani 1 1 d . . .
C29 C 0.7921(10) -0.1124(9) 0.4319(6) 0.071(3) Uani 1 1 d . . .
H29A H 0.7682 -0.0600 0.4758 0.106 Uiso 1 1 calc R . .
H29B H 0.8974 -0.1314 0.4146 0.106 Uiso 1 1 calc R . .
H29C H 0.7783 -0.1933 0.4543 0.106 Uiso 1 1 calc R . .
C30 C 0.5193(10) -0.0023(8) 0.3743(6) 0.069(3) Uani 1 1 d . . .
H30A H 0.4584 0.0485 0.3235 0.104 Uiso 1 1 calc R . .
H30B H 0.4924 0.0484 0.4191 0.104 Uiso 1 1 calc R . .
H30C H 0.4996 -0.0812 0.3932 0.104 Uiso 1 1 calc R . .
C31 C 0.7316(12) -0.1109(8) 0.2806(6) 0.081(3) Uani 1 1 d . . .
H31A H 0.6707 -0.0579 0.2304 0.122 Uiso 1 1 calc R . .
H31B H 0.7150 -0.1916 0.2962 0.122 Uiso 1 1 calc R . .
H31C H 0.8389 -0.1300 0.2685 0.122 Uiso 1 1 calc R . .

loop_
_atom_site_aniso_label
_atom_site_aniso_U_11
_atom_site_aniso_U_22
_atom_site_aniso_U_33
_atom_site_aniso_U_23
_atom_site_aniso_U_13
_atom_site_aniso_U_12
O1 0.069(4) 0.038(4) 0.059(4) 0.002(3) -0.020(3) -0.027(3)
O1W 0.077(5) 0.072(5) 0.127(6) 0.027(4) -0.030(4) -0.037(4)
O2 0.042(3) 0.036(3) 0.061(4) -0.004(3) -0.020(3) -0.008(3)
O3 0.079(4) 0.056(4) 0.034(3) -0.011(3) 0.017(3) -0.042(3)
O4 0.064(4) 0.035(3) 0.046(4) -0.016(3) 0.015(3) -0.020(3)
N1 0.041(4) 0.054(5) 0.043(5) 0.002(4) -0.017(4) -0.010(4)
N2 0.042(4) 0.040(4) 0.028(4) 0.000(3) -0.001(3) -0.013(4)
N3 0.036(4) 0.039(4) 0.034(4) 0.002(3) -0.002(3) -0.021(3)
N4 0.036(4) 0.036(4) 0.033(4) 0.003(3) -0.003(3) -0.017(3)
N5 0.053(5) 0.033(4) 0.026(4) -0.009(3) 0.001(3) -0.013(4)
N6 0.049(4) 0.033(4) 0.029(4) -0.007(3) 0.003(3) -0.017(4)
N7 0.075(5) 0.042(5) 0.034(4) -0.016(4) 0.020(4) -0.017(4)
C1 0.044(5) 0.030(5) 0.040(5) -0.007(4) -0.001(4) -0.015(4)
C2 0.046(5) 0.029(5) 0.048(6) -0.010(4) 0.009(4) -0.020(4)
C3 0.045(5) 0.070(7) 0.046(6) -0.021(5) 0.021(5) -0.030(5)
C4 0.044(6) 0.070(7) 0.065(7) -0.027(6) 0.018(5) 0.003(5)
C5 0.032(5) 0.055(6) 0.064(7) -0.010(5) -0.001(5) -0.002(5)
C6 0.045(5) 0.043(5) 0.041(5) -0.006(4) -0.001(4) -0.021(5)
C7 0.043(5) 0.034(5) 0.043(5) -0.002(4) 0.003(4) -0.023(4)
C8 0.050(6) 0.043(6) 0.043(5) 0.006(4) -0.006(4) -0.027(5)
C9 0.054(6) 0.069(7) 0.028(5) -0.001(5) 0.000(4) -0.029(5)
C10 0.049(5) 0.056(6) 0.032(5) -0.001(4) 0.002(4) -0.024(5)
C11 0.037(5) 0.042(5) 0.028(5) -0.010(4) 0.005(4) -0.018(4)
C12 0.032(5) 0.038(5) 0.035(5) -0.002(4) -0.007(4) -0.008(4)
C13 0.067(6) 0.039(5) 0.030(5) -0.001(4) 0.002(4) -0.024(5)
C14 0.089(7) 0.055(6) 0.034(5) -0.018(4) 0.005(5) -0.043(6)
C15 0.071(6) 0.056(6) 0.041(5) -0.013(5) -0.011(5) -0.030(5)
C16 0.036(5) 0.032(5) 0.034(5) -0.009(4) 0.005(4) -0.012(4)
C17 0.059(6) 0.029(5) 0.028(5) -0.007(4) 0.010(4) -0.023(5)
C18 0.058(6) 0.046(6) 0.036(5) -0.007(4) -0.008(4) -0.019(5)
C19 0.079(7) 0.043(6) 0.047(6) -0.011(5) -0.018(5) -0.028(5)
C20 0.074(6) 0.054(6) 0.037(5) -0.008(4) -0.018(5) -0.031(6)
C21 0.056(6) 0.032(5) 0.035(5) -0.012(4) 0.012(4) -0.028(5)
C22 0.039(5) 0.041(5) 0.032(5) -0.004(4) -0.002(4) -0.015(5)
C23 0.047(6) 0.050(6) 0.057(6) -0.007(5) -0.018(5) -0.015(5)
C24 0.062(7) 0.088(8) 0.072(7) -0.018(6) -0.010(5) -0.037(6)
C25 0.081(7) 0.073(7) 0.056(6) -0.023(6) -0.027(5) -0.009(6)
C26 0.077(7) 0.067(8) 0.093(8) -0.005(6) -0.048(6) -0.003(6)
C27 0.049(6) 0.035(5) 0.040(5) 0.001(4) 0.001(4) -0.022(4)
C28 0.052(6) 0.034(5) 0.055(6) -0.009(4) 0.015(4) -0.023(5)
C29 0.071(7) 0.060(7) 0.075(7) 0.008(5) 0.008(6) -0.029(6)
C30 0.073(7) 0.056(7) 0.094(8) -0.003(6) 0.004(6) -0.048(6)
C31 0.123(10) 0.040(6) 0.088(8) -0.019(6) 0.017(7) -0.038(6)

loop_
_atom_type_symbol
_atom_type_description
_atom_type_scat_dispersion_real
_atom_type_scat_dispersion_imag
_atom_type_scat_source
C C 0.0033 0.0016 'International Tables Vol C Tables 4.2.6.8 and 6.1.1.4'
H H 0.0000 0.0000 'International Tables Vol C Tables 4.2.6.8 and 6.1.1.4'
N N 0.0061 0.0033 'International Tables Vol C Tables 4.2.6.8 and 6.1.1.4'
O O 0.0106 0.0060 'International Tables Vol C Tables 4.2.6.8 and 6.1.1.4'

loop_
_geom_angle_atom_site_label_1
_geom_angle_atom_site_label_2
_geom_angle_atom_site_label_3
_geom_angle
_geom_angle_site_symmetry_1
_geom_angle_site_symmetry_3
_geom_angle_publ_flag
H1C O1W H1D 113.3 . . ?
C22 O2 C23 119.6(6) . . ?
C27 O4 C28 121.3(6) . . ?
C7 N1 C6 130.7(6) . . ?
C7 N1 H1A 114.6 . . ?
C6 N1 H1A 114.6 . . ?
C11 N2 C7 116.8(7) . . ?
C22 N3 C11 119.1(6) . . ?
C22 N3 C12 124.5(6) . . ?
C11 N3 C12 115.0(6) . . ?
C12 N4 C16 117.6(6) . . ?
C27 N5 C16 129.2(6) . . ?
C27 N5 C17 113.7(6) . . ?
C16 N5 C17 117.2(6) . . ?
C17 N6 C21 116.7(7) . . ?
C21 N7 C2 129.2(7) . . ?
C21 N7 H7A 115.4 . . ?
C2 N7 H7A 115.4 . . ?
C6 C1 C2 118.9(8) . . ?
C6 C1 H1B 120.6 . . ?
C2 C1 H1B 120.6 . . ?
C3 C2 C1 120.1(8) . . ?
C3 C2 N7 116.2(7) . . ?
C1 C2 N7 123.6(7) . . ?
C4 C3 C2 119.8(8) . . ?
C4 C3 H3A 120.1 . . ?
C2 C3 H3A 120.1 . . ?
C5 C4 C3 120.1(8) . . ?
C5 C4 H4B 120.0 . . ?
C3 C4 H4B 120.0 . . ?
C4 C5 C6 120.1(8) . . ?
C4 C5 H5A 119.9 . . ?
C6 C5 H5A 119.9 . . ?
C1 C6 C5 121.0(8) . . ?
C1 C6 N1 124.2(8) . . ?
C5 C6 N1 114.8(7) . . ?
N2 C7 N1 120.4(7) . . ?
N2 C7 C8 121.6(8) . . ?
N1 C7 C8 118.0(7) . . ?
C9 C8 C7 118.7(8) . . ?
C9 C8 H8A 120.6 . . ?
C7 C8 H8A 120.6 . . ?
C8 C9 C10 119.7(8) . . ?
C8 C9 H9A 120.1 . . ?
C10 C9 H9A 120.1 . . ?
C11 C10 C9 117.4(8) . . ?
C11 C10 H10A 121.3 . . ?
C9 C10 H10A 121.3 . . ?
N2 C11 C10 125.8(7) . . ?
N2 C11 N3 112.8(6) . . ?
C10 C11 N3 121.3(7) . . ?
N4 C12 C13 124.0(7) . . ?
N4 C12 N3 117.5(7) . . ?
C13 C12 N3 118.2(7) . . ?
C14 C13 C12 118.8(7) . . ?
C14 C13 H13A 120.6 . . ?
C12 C13 H13A 120.6 . . ?
C13 C14 C15 119.0(8) . . ?
C13 C14 H14A 120.5 . . ?
C15 C14 H14A 120.5 . . ?
C14 C15 C16 118.2(8) . . ?
C14 C15 H15A 120.9 . . ?
C16 C15 H15A 120.9 . . ?
N4 C16 C15 122.5(7) . . ?
N4 C16 N5 112.4(6) . . ?
C15 C16 N5 125.0(7) . . ?
N6 C17 C18 125.6(7) . . ?
N6 C17 N5 116.2(7) . . ?
C18 C17 N5 118.2(7) . . ?
C17 C18 C19 117.0(8) . . ?
C17 C18 H18A 121.5 . . ?
C19 C18 H18A 121.5 . . ?
C20 C19 C18 119.9(8) . . ?
C20 C19 H19A 120.0 . . ?
C18 C19 H19A 120.0 . . ?
C19 C20 C21 117.9(8) . . ?
C19 C20 H20A 121.1 . . ?
C21 C20 H20A 121.1 . . ?
N6 C21 N7 119.9(7) . . ?
N6 C21 C20 122.8(8) . . ?
N7 C21 C20 117.2(7) . . ?
O1 C22 O2 125.3(7) . . ?
O1 C22 N3 123.7(7) . . ?
O2 C22 N3 111.0(7) . . ?
O2 C23 C25 110.4(7) . . ?
O2 C23 C26 100.8(6) . . ?
C25 C23 C26 110.8(8) . . ?
O2 C23 C24 110.5(7) . . ?
C25 C23 C24 112.5(8) . . ?
C26 C23 C24 111.1(8) . . ?
C23 C24 H24A 109.5 . . ?
C23 C24 H24B 109.5 . . ?
H24A C24 H24B 109.5 . . ?
C23 C24 H24C 109.5 . . ?
H24A C24 H24C 109.5 . . ?
H24B C24 H24C 109.5 . . ?
C23 C25 H25A 109.5 . . ?
C23 C25 H25B 109.5 . . ?
H25A C25 H25B 109.5 . . ?
C23 C25 H25C 109.5 . . ?
H25A C25 H25C 109.5 . . ?
H25B C25 H25C 109.5 . . ?
C23 C26 H26A 109.5 . . ?
C23 C26 H26B 109.5 . . ?
H26A C26 H26B 109.5 . . ?
C23 C26 H26C 109.5 . . ?
H26A C26 H26C 109.5 . . ?
H26B C26 H26C 109.5 . . ?
O3 C27 O4 126.1(7) . . ?
O3 C27 N5 122.1(7) . . ?
O4 C27 N5 111.7(7) . . ?
C30 C28 O4 108.7(7) . . ?
C30 C28 C31 111.7(8) . . ?
O4 C28 C31 102.1(6) . . ?
C30 C28 C29 113.8(7) . . ?
O4 C28 C29 109.3(7) . . ?
C31 C28 C29 110.5(8) . . ?
C28 C29 H29A 109.5 . . ?
C28 C29 H29B 109.5 . . ?
H29A C29 H29B 109.5 . . ?
C28 C29 H29C 109.5 . . ?
H29A C29 H29C 109.5 . . ?
H29B C29 H29C 109.5 . . ?
C28 C30 H30A 109.5 . . ?
C28 C30 H30B 109.5 . . ?
H30A C30 H30B 109.5 . . ?
C28 C30 H30C 109.5 . . ?
H30A C30 H30C 109.5 . . ?
H30B C30 H30C 109.5 . . ?
C28 C31 H31A 109.5 . . ?
C28 C31 H31B 109.5 . . ?
H31A C31 H31B 109.5 . . ?
C28 C31 H31C 109.5 . . ?
H31A C31 H31C 109.5 . . ?
H31B C31 H31C 109.5 . . ?

loop_
_geom_bond_atom_site_label_1
_geom_bond_atom_site_label_2
_geom_bond_distance
_geom_bond_site_symmetry_2
_geom_bond_publ_flag
O1 C22 1.203(8) . ?
O1W H1C 0.8200 . ?
O1W H1D 0.8199 . ?
O2 C22 1.336(8) . ?
O2 C23 1.495(8) . ?
O3 C27 1.209(8) . ?
O4 C27 1.332(9) . ?
O4 C28 1.502(9) . ?
N1 C7 1.391(9) . ?
N1 C6 1.419(9) . ?
N1 H1A 0.8600 . ?
N2 C11 1.331(8) . ?
N2 C7 1.342(9) . ?
N3 C22 1.379(9) . ?
N3 C11 1.432(9) . ?
N3 C12 1.440(9) . ?
N4 C12 1.319(8) . ?
N4 C16 1.337(8) . ?
N5 C27 1.392(9) . ?
N5 C16 1.422(8) . ?
N5 C17 1.471(9) . ?
N6 C17 1.322(9) . ?
N6 C21 1.330(8) . ?
N7 C21 1.381(9) . ?
N7 C2 1.427(9) . ?
N7 H7A 0.8600 . ?
C1 C6 1.374(10) . ?
C1 C2 1.394(10) . ?
C1 H1B 0.9300 . ?
C2 C3 1.391(10) . ?
C3 C4 1.383(11) . ?
C3 H3A 0.9300 . ?
C4 C5 1.370(10) . ?
C4 H4B 0.9300 . ?
C5 C6 1.381(10) . ?
C5 H5A 0.9300 . ?
C7 C8 1.425(10) . ?
C8 C9 1.361(10) . ?
C8 H8A 0.9300 . ?
C9 C10 1.386(10) . ?
C9 H9A 0.9300 . ?
C10 C11 1.363(9) . ?
C10 H10A 0.9300 . ?
C12 C13 1.370(9) . ?
C13 C14 1.367(10) . ?
C13 H13A 0.9300 . ?
C14 C15 1.380(10) . ?
C14 H14A 0.9300 . ?
C15 C16 1.396(10) . ?
C15 H15A 0.9300 . ?
C17 C18 1.372(10) . ?
C18 C19 1.379(10) . ?
C18 H18A 0.9300 . ?
C19 C20 1.375(10) . ?
C19 H19A 0.9300 . ?
C20 C21 1.407(10) . ?
C20 H20A 0.9300 . ?
C23 C25 1.504(11) . ?
C23 C26 1.523(11) . ?
C23 C24 1.524(11) . ?
C24 H24A 0.9600 . ?
C24 H24B 0.9600 . ?
C24 H24C 0.9600 . ?
C25 H25A 0.9600 . ?
C25 H25B 0.9600 . ?
C25 H25C 0.9600 . ?
C26 H26A 0.9600 . ?
C26 H26B 0.9600 . ?
C26 H26C 0.9600 . ?
C28 C30 1.479(10) . ?
C28 C31 1.510(11) . ?
C28 C29 1.525(11) . ?
C29 H29A 0.9600 . ?
C29 H29B 0.9600 . ?
C29 H29C 0.9600 . ?
C30 H30A 0.9600 . ?
C30 H30B 0.9600 . ?
C30 H30C 0.9600 . ?
C31 H31A 0.9600 . ?
C31 H31B 0.9600 . ?
C31 H31C 0.9600 . ?

loop_
_geom_torsion_atom_site_label_1
_geom_torsion_atom_site_label_2
_geom_torsion_atom_site_label_3
_geom_torsion_atom_site_label_4
_geom_torsion
_geom_torsion_site_symmetry_1
_geom_torsion_site_symmetry_2
_geom_torsion_site_symmetry_3
_geom_torsion_site_symmetry_4
_geom_torsion_publ_flag
C6 C1 C2 C3 2.3(11) . . . . ?
C6 C1 C2 N7 -173.4(7) . . . . ?
C21 N7 C2 C3 168.1(8) . . . . ?
C21 N7 C2 C1 -16.0(12) . . . . ?
C1 C2 C3 C4 -1.9(12) . . . . ?
N7 C2 C3 C4 174.1(8) . . . . ?
C2 C3 C4 C5 1.7(13) . . . . ?
C3 C4 C5 C6 -1.9(14) . . . . ?
C2 C1 C6 C5 -2.5(11) . . . . ?
C2 C1 C6 N1 177.8(7) . . . . ?
C4 C5 C6 C1 2.3(13) . . . . ?
C4 C5 C6 N1 -178.0(8) . . . . ?
C7 N1 C6 C1 -20.5(12) . . . . ?
C7 N1 C6 C5 159.8(8) . . . . ?
C11 N2 C7 N1 -178.8(7) . . . . ?
C11 N2 C7 C8 -0.2(11) . . . . ?
C6 N1 C7 N2 18.2(12) . . . . ?
C6 N1 C7 C8 -160.4(7) . . . . ?
N2 C7 C8 C9 -0.6(11) . . . . ?
N1 C7 C8 C9 178.0(7) . . . . ?
C7 C8 C9 C10 0.3(12) . . . . ?
C8 C9 C10 C11 0.6(12) . . . . ?
C7 N2 C11 C10 1.3(11) . . . . ?
C7 N2 C11 N3 -175.2(6) . . . . ?
C9 C10 C11 N2 -1.5(12) . . . . ?
C9 C10 C11 N3 174.7(7) . . . . ?
C22 N3 C11 N2 -103.0(8) . . . . ?
C12 N3 C11 N2 64.3(8) . . . . ?
C22 N3 C11 C10 80.4(9) . . . . ?
C12 N3 C11 C10 -112.4(8) . . . . ?
C16 N4 C12 C13 -0.5(11) . . . . ?
C16 N4 C12 N3 172.9(6) . . . . ?
C22 N3 C12 N4 57.4(10) . . . . ?
C11 N3 C12 N4 -109.0(7) . . . . ?
C22 N3 C12 C13 -128.8(8) . . . . ?
C11 N3 C12 C13 64.8(9) . . . . ?
N4 C12 C13 C14 1.0(12) . . . . ?
N3 C12 C13 C14 -172.4(8) . . . . ?
C12 C13 C14 C15 -0.9(13) . . . . ?
C13 C14 C15 C16 0.5(13) . . . . ?
C12 N4 C16 C15 0.0(11) . . . . ?
C12 N4 C16 N5 -177.1(6) . . . . ?
C14 C15 C16 N4 0.0(12) . . . . ?
C14 C15 C16 N5 176.7(8) . . . . ?
C27 N5 C16 N4 -171.0(7) . . . . ?
C17 N5 C16 N4 8.7(9) . . . . ?
C27 N5 C16 C15 12.0(12) . . . . ?
C17 N5 C16 C15 -168.3(8) . . . . ?
C21 N6 C17 C18 -0.9(11) . . . . ?
C21 N6 C17 N5 177.9(6) . . . . ?
C27 N5 C17 N6 -102.1(8) . . . . ?
C16 N5 C17 N6 78.2(9) . . . . ?
C27 N5 C17 C18 76.8(9) . . . . ?
C16 N5 C17 C18 -102.9(8) . . . . ?
N6 C17 C18 C19 2.7(12) . . . . ?
N5 C17 C18 C19 -176.1(7) . . . . ?
C17 C18 C19 C20 -2.4(12) . . . . ?
C18 C19 C20 C21 0.6(13) . . . . ?
C17 N6 C21 N7 -178.6(7) . . . . ?
C17 N6 C21 C20 -1.1(11) . . . . ?
C2 N7 C21 N6 -37.3(12) . . . . ?
C2 N7 C21 C20 145.1(8) . . . . ?
C19 C20 C21 N6 1.3(12) . . . . ?
C19 C20 C21 N7 178.8(7) . . . . ?
C23 O2 C22 O1 7.6(12) . . . . ?
C23 O2 C22 N3 -174.4(6) . . . . ?
C11 N3 C22 O1 -3.3(12) . . . . ?
C12 N3 C22 O1 -169.3(8) . . . . ?
C11 N3 C22 O2 178.7(6) . . . . ?
C12 N3 C22 O2 12.7(10) . . . . ?
C22 O2 C23 C25 55.6(10) . . . . ?
C22 O2 C23 C26 172.9(7) . . . . ?
C22 O2 C23 C24 -69.5(9) . . . . ?
C28 O4 C27 O3 2.0(12) . . . . ?
C28 O4 C27 N5 -179.8(6) . . . . ?
C16 N5 C27 O3 -171.2(7) . . . . ?
C17 N5 C27 O3 9.1(11) . . . . ?
C16 N5 C27 O4 10.5(11) . . . . ?
C17 N5 C27 O4 -169.2(6) . . . . ?
C27 O4 C28 C30 61.0(10) . . . . ?
C27 O4 C28 C31 179.2(7) . . . . ?
C27 O4 C28 C29 -63.7(9) . . . . ?

loop_
_cod_related_entry_id
_cod_related_entry_database
_cod_related_entry_code
1 ChemSpider 30659001
